data_4025837
loop_
_publ_author_name
'Lei Wang'
'Yu-Cheng Huang'
'Yang Liu'
'Hoong-Kun Fun'
'Yan Zhang'
'Jian-Hua Xu'

_publ_section_title
;
 Photoinduced [4 + 4], [4 + 2], and [2 + 2] Cycloadditions of o-Quinones
 with Oxazoles: Chemo-, Regio-, and Diastereoselectivity
;
_journal_name_full 'Journal of Organic Chemistry'
_journal_page_first 7757
_journal_page_last 7768
_journal_paper_doi 10.1021/jo101764f
_journal_volume 75
_journal_year 2010
_chemical_formula_moiety 'C25 H19 N O3'
_chemical_formula_sum 'C25 H19 N O3'
_chemical_formula_weight 381.41
_chemical_name_systematic
; 
 ? 
;
_space_group_IT_number 19
_symmetry_cell_setting orthorhombic
_symmetry_space_group_name_Hall 'P 2ac 2ab'
_symmetry_space_group_name_H-M 'P 21 21 21'
_atom_sites_solution_hydrogens geom
_atom_sites_solution_primary direct
_atom_sites_solution_secondary difmap
_audit_creation_method SHELXL-97
_cell_angle_alpha 90.00
_cell_angle_beta 90.00
_cell_angle_gamma 90.00
_cell_formula_units_Z 8
_cell_length_a 12.7197(7)
_cell_length_b 14.9537(8)
_cell_length_c 19.9989(11)
_cell_measurement_reflns_used 7225
_cell_measurement_temperature 293(2)
_cell_measurement_theta_max 28.30
_cell_measurement_theta_min 2.34
_cell_volume 3803.9(4)
_computing_cell_refinement 'SAINT (Siemens, 1996)'
_computing_data_collection 'SMART (Siemens, 1996)'
_computing_data_reduction SAINT
_computing_molecular_graphics SHELXTL
_computing_publication_material
;
SHELXTL, PARST (Nardelli, 1995) and PLATON (Spek, 1990)
;
_computing_structure_refinement SHELXTL
_computing_structure_solution 'SHELXTL (Sheldrick, 1997)'
_diffrn_ambient_temperature 293(2)
_diffrn_detector_area_resol_mean 8.33
_diffrn_measured_fraction_theta_full 0.992
_diffrn_measured_fraction_theta_max 0.992
_diffrn_measurement_device_type
;
Siemens SMART CCD area detector diffractometer
;
_diffrn_measurement_method '\w scans'
_diffrn_radiation_monochromator graphite
_diffrn_radiation_source 'fine-focus sealed tube'
_diffrn_radiation_type MoK\a
_diffrn_radiation_wavelength 0.71073
_diffrn_reflns_av_R_equivalents 0.0327
_diffrn_reflns_av_sigmaI/netI 0.0491
_diffrn_reflns_limit_h_max 16
_diffrn_reflns_limit_h_min -12
_diffrn_reflns_limit_k_max 18
_diffrn_reflns_limit_k_min -19
_diffrn_reflns_limit_l_max 26
_diffrn_reflns_limit_l_min -24
_diffrn_reflns_number 24094
_diffrn_reflns_theta_full 28.29
_diffrn_reflns_theta_max 28.29
_diffrn_reflns_theta_min 2.34
_diffrn_standards_decay_% negligible
_diffrn_standards_interval_count none
_diffrn_standards_number 0
_exptl_absorpt_coefficient_mu 0.088
_exptl_absorpt_correction_type none
_exptl_crystal_colour yellow
_exptl_crystal_density_diffrn 1.332
_exptl_crystal_density_method 'not measured'
_exptl_crystal_description block
_exptl_crystal_F_000 1600
_exptl_crystal_size_max 0.50
_exptl_crystal_size_mid 0.32
_exptl_crystal_size_min 0.24
_refine_diff_density_max 0.352
_refine_diff_density_min -0.240
_refine_diff_density_rms 0.040
_refine_ls_abs_structure_details 'Flack H D (1983), Acta Cryst. A39, 876-881'
_refine_ls_abs_structure_Flack 0.3(11)
_refine_ls_extinction_method none
_refine_ls_goodness_of_fit_ref 1.090
_refine_ls_hydrogen_treatment constr
_refine_ls_matrix_type full
_refine_ls_number_parameters 523
_refine_ls_number_reflns 9276
_refine_ls_number_restraints 0
_refine_ls_restrained_S_all 1.090
_refine_ls_R_factor_all 0.0940
_refine_ls_R_factor_gt 0.0606
_refine_ls_shift/su_max 0.000
_refine_ls_shift/su_mean 0.000
_refine_ls_structure_factor_coef Fsqd
_refine_ls_weighting_details 'calc w=1/[\s^2^(Fo^2^)+(0.0489P)^2^+0.7564P] where P=(Fo^2^+2Fc^2^)/3'
_refine_ls_weighting_scheme calc
_refine_ls_wR_factor_gt 0.1156
_refine_ls_wR_factor_ref 0.1282
_reflns_number_gt 6545
_reflns_number_total 9276
_reflns_threshold_expression 'I > 2\s(I)'
_cod_data_source_file jo101764f_si_001_1.cif
_cod_data_source_block wl07m
_cod_depositor_comments
;
The following automatic conversions were performed:

'_symmetry_cell_setting' value 'Orthorhombic' changed to
'orthorhombic' according to the built-in table from CIF Core
dictionary named 'cif_core.dic' version 2.4.1 from 2010-06-29.

Automatic conversion script
Id: cif_fix_values 1646 2011-03-28 12:23:43Z adriana 
;
_cod_database_code 4025837

loop_
_symmetry_equiv_pos_as_xyz
'x, y, z'
'-x+1/2, -y, z+1/2'
'-x, y+1/2, -z+1/2'
'x+1/2, -y+1/2, -z'

loop_
_atom_site_label
_atom_site_type_symbol
_atom_site_fract_x
_atom_site_fract_y
_atom_site_fract_z
_atom_site_U_iso_or_equiv
_atom_site_adp_type
_atom_site_occupancy
_atom_site_symmetry_multiplicity
_atom_site_calc_flag
_atom_site_refinement_flags
_atom_site_disorder_assembly
_atom_site_disorder_group
O1A O 0.46344(15) 0.30899(12) 0.07201(10) 0.0524(5) Uani 1 1 d . . .
O2A O 0.65180(14) 0.25767(13) 0.15822(9) 0.0490(5) Uani 1 1 d . . .
O3A O 0.53356(16) 0.37301(12) 0.16911(10) 0.0550(5) Uani 1 1 d . . .
N1A N 0.49276(18) 0.23685(15) 0.21726(11) 0.0464(5) Uani 1 1 d . . .
C1A C 0.5316(2) 0.23639(16) 0.06261(13) 0.0400(6) Uani 1 1 d . . .
C2A C 0.5046(2) 0.18338(17) 0.00497(12) 0.0400(6) Uani 1 1 d . . .
C3A C 0.4095(2) 0.1983(2) -0.02974(14) 0.0528(7) Uani 1 1 d . . .
H3AA H 0.3649 0.2441 -0.0159 0.063 Uiso 1 1 calc R . .
C4A C 0.3821(3) 0.1470(2) -0.08307(16) 0.0641(9) Uani 1 1 d . . .
H4AA H 0.3194 0.1579 -0.1056 0.077 Uiso 1 1 calc R . .
C5A C 0.4473(3) 0.0786(2) -0.10385(14) 0.0599(8) Uani 1 1 d . . .
H5AA H 0.4278 0.0434 -0.1401 0.072 Uiso 1 1 calc R . .
C6A C 0.5406(2) 0.06188(19) -0.07172(13) 0.0513(7) Uani 1 1 d . . .
H6AA H 0.5837 0.0157 -0.0866 0.062 Uiso 1 1 calc R . .
C7A C 0.5718(2) 0.11405(17) -0.01632(11) 0.0381(6) Uani 1 1 d . . .
C8A C 0.6691(2) 0.09866(16) 0.01961(11) 0.0363(6) Uani 1 1 d . . .
C9A C 0.7441(2) 0.03508(19) -0.00068(14) 0.0498(7) Uani 1 1 d . . .
H9AA H 0.7321 0.0025 -0.0396 0.060 Uiso 1 1 calc R . .
C10A C 0.8330(3) 0.0198(2) 0.03464(15) 0.0575(8) Uani 1 1 d . . .
H10A H 0.8819 -0.0216 0.0193 0.069 Uiso 1 1 calc R . .
C11A C 0.8511(2) 0.06592(19) 0.09366(15) 0.0538(7) Uani 1 1 d . . .
H11A H 0.9113 0.0541 0.1185 0.065 Uiso 1 1 calc R . .
C12A C 0.7809(2) 0.12869(18) 0.11565(13) 0.0458(7) Uani 1 1 d . . .
H12A H 0.7941 0.1596 0.1551 0.055 Uiso 1 1 calc R . .
C13A C 0.6890(2) 0.14676(16) 0.07903(12) 0.0361(6) Uani 1 1 d . . .
C14A C 0.6171(2) 0.21636(16) 0.10034(12) 0.0391(6) Uani 1 1 d . . .
C15A C 0.5793(2) 0.29828(17) 0.20268(14) 0.0478(7) Uani 1 1 d . . .
C16A C 0.4137(2) 0.26249(16) 0.18296(12) 0.0409(6) Uani 1 1 d . . .
C17A C 0.4432(2) 0.33973(18) 0.13741(14) 0.0487(7) Uani 1 1 d . . .
H17A H 0.3874 0.3850 0.1371 0.058 Uiso 1 1 calc R . .
C18A C 0.3090(2) 0.22177(17) 0.18516(13) 0.0426(6) Uani 1 1 d . . .
C19A C 0.2872(2) 0.15818(19) 0.23387(14) 0.0485(7) Uani 1 1 d . . .
H19A H 0.3398 0.1402 0.2633 0.058 Uiso 1 1 calc R . .
C20A C 0.1877(3) 0.1215(2) 0.23879(16) 0.0602(8) Uani 1 1 d . . .
H20A H 0.1730 0.0793 0.2717 0.072 Uiso 1 1 calc R . .
C21A C 0.1105(3) 0.1478(2) 0.19482(17) 0.0646(9) Uani 1 1 d . . .
H21A H 0.0435 0.1233 0.1983 0.078 Uiso 1 1 calc R . .
C22A C 0.1307(3) 0.2092(2) 0.14619(17) 0.0665(9) Uani 1 1 d . . .
H22A H 0.0779 0.2262 0.1166 0.080 Uiso 1 1 calc R . .
C23A C 0.2303(2) 0.2464(2) 0.14082(15) 0.0555(8) Uani 1 1 d . . .
H23A H 0.2443 0.2880 0.1074 0.067 Uiso 1 1 calc R . .
C24A C 0.6388(3) 0.3254(2) 0.26490(14) 0.0559(8) Uani 1 1 d . . .
H24A H 0.5895 0.3513 0.2964 0.067 Uiso 1 1 calc R . .
H24B H 0.6680 0.2721 0.2854 0.067 Uiso 1 1 calc R . .
C25A C 0.7259(3) 0.3907(3) 0.25308(19) 0.0910(13) Uani 1 1 d . . .
H25A H 0.7597 0.4044 0.2948 0.136 Uiso 1 1 calc R . .
H25B H 0.6977 0.4446 0.2340 0.136 Uiso 1 1 calc R . .
H25C H 0.7763 0.3652 0.2228 0.136 Uiso 1 1 calc R . .
O1B O 0.55848(13) 0.75255(11) 0.00034(8) 0.0387(4) Uani 1 1 d . . .
O2B O 0.36183(13) 0.76205(12) -0.08739(9) 0.0438(4) Uani 1 1 d . . .
N1B N 0.51241(16) 0.77808(13) -0.15356(10) 0.0360(5) Uani 1 1 d . . .
O3B O 0.49529(13) 0.65688(11) -0.08218(8) 0.0415(4) Uani 1 1 d . . .
C1B C 0.48021(19) 0.81694(16) 0.00123(11) 0.0333(5) Uani 1 1 d . . .
C2B C 0.49487(19) 0.88067(16) 0.05508(11) 0.0346(5) Uani 1 1 d . . .
C3B C 0.5845(2) 0.87608(18) 0.09634(12) 0.0426(6) Uani 1 1 d . . .
H3BA H 0.6348 0.8321 0.0886 0.051 Uiso 1 1 calc R . .
C4B C 0.5986(2) 0.93542(19) 0.14764(14) 0.0508(7) Uani 1 1 d . . .
H4BA H 0.6574 0.9307 0.1751 0.061 Uiso 1 1 calc R . .
C5B C 0.5254(2) 1.00276(19) 0.15889(14) 0.0514(7) Uani 1 1 d . . .
H5BA H 0.5358 1.0440 0.1931 0.062 Uiso 1 1 calc R . .
C6B C 0.4384(2) 1.00798(17) 0.11948(13) 0.0464(7) Uani 1 1 d . . .
H6BA H 0.3898 1.0532 0.1275 0.056 Uiso 1 1 calc R . .
C7B C 0.4197(2) 0.94740(16) 0.06715(12) 0.0378(6) Uani 1 1 d . . .
C8B C 0.3269(2) 0.95276(17) 0.02500(13) 0.0404(6) Uani 1 1 d . . .
C9B C 0.2475(2) 1.01719(19) 0.03416(16) 0.0522(7) Uani 1 1 d . . .
H9BA H 0.2524 1.0568 0.0699 0.063 Uiso 1 1 calc R . .
C10B C 0.1633(3) 1.0231(2) -0.00803(18) 0.0636(9) Uani 1 1 d . . .
H10B H 0.1118 1.0661 -0.0007 0.076 Uiso 1 1 calc R . .
C11B C 0.1544(2) 0.9647(2) -0.06187(17) 0.0592(8) Uani 1 1 d . . .
H11B H 0.0981 0.9700 -0.0913 0.071 Uiso 1 1 calc R . .
C12B C 0.2288(2) 0.89912(19) -0.07182(14) 0.0462(7) Uani 1 1 d . . .
H12B H 0.2215 0.8595 -0.1073 0.055 Uiso 1 1 calc R . .
C13B C 0.31628(19) 0.89150(17) -0.02845(12) 0.0371(6) Uani 1 1 d . . .
C14B C 0.39304(19) 0.82157(16) -0.03851(12) 0.0360(6) Uani 1 1 d . . .
C15B C 0.4372(2) 0.71451(16) -0.12546(13) 0.0386(6) Uani 1 1 d . . .
C16B C 0.59479(18) 0.77379(15) -0.11747(11) 0.0318(5) Uani 1 1 d . . .
C17B C 0.58113(19) 0.70720(15) -0.06041(12) 0.0346(5) Uani 1 1 d . . .
H17B H 0.6437 0.6695 -0.0556 0.042 Uiso 1 1 calc R . .
C18B C 0.69020(18) 0.82684(15) -0.12870(11) 0.0325(5) Uani 1 1 d . . .
C19B C 0.6951(2) 0.88616(18) -0.18257(13) 0.0443(6) Uani 1 1 d . . .
H19B H 0.6362 0.8949 -0.2093 0.053 Uiso 1 1 calc R . .
C20B C 0.7860(2) 0.9315(2) -0.19639(15) 0.0564(8) Uani 1 1 d . . .
H20B H 0.7882 0.9711 -0.2322 0.068 Uiso 1 1 calc R . .
C21B C 0.8748(2) 0.91867(19) -0.15742(15) 0.0507(7) Uani 1 1 d . . .
H21B H 0.9368 0.9487 -0.1676 0.061 Uiso 1 1 calc R . .
C22B C 0.8710(2) 0.86162(17) -0.10375(14) 0.0480(7) Uani 1 1 d . . .
H22B H 0.9302 0.8535 -0.0771 0.058 Uiso 1 1 calc R . .
C23B C 0.7790(2) 0.81621(18) -0.08936(13) 0.0425(6) Uani 1 1 d . . .
H23B H 0.7766 0.7780 -0.0527 0.051 Uiso 1 1 calc R . .
C24B C 0.3785(2) 0.65985(19) -0.17640(14) 0.0504(7) Uani 1 1 d . . .
H24C H 0.3329 0.6990 -0.2020 0.060 Uiso 1 1 calc R . .
H24D H 0.3344 0.6168 -0.1534 0.060 Uiso 1 1 calc R . .
C25B C 0.4511(3) 0.6103(2) -0.22416(16) 0.0682(9) Uani 1 1 d . . .
H25D H 0.4098 0.5761 -0.2552 0.102 Uiso 1 1 calc R . .
H25E H 0.4959 0.5708 -0.1992 0.102 Uiso 1 1 calc R . .
H25F H 0.4934 0.6526 -0.2482 0.102 Uiso 1 1 calc R . .

loop_
_atom_site_aniso_label
_atom_site_aniso_U_11
_atom_site_aniso_U_22
_atom_site_aniso_U_33
_atom_site_aniso_U_23
_atom_site_aniso_U_13
_atom_site_aniso_U_12
O1A 0.0541(12) 0.0470(10) 0.0560(11) 0.0129(9) 0.0074(10) 0.0175(9)
O2A 0.0379(10) 0.0563(12) 0.0528(11) -0.0161(9) 0.0035(9) 0.0000(9)
O3A 0.0541(13) 0.0411(10) 0.0698(13) -0.0022(9) 0.0083(11) -0.0048(9)
N1A 0.0420(13) 0.0512(13) 0.0460(13) -0.0031(10) 0.0047(11) 0.0041(11)
C1A 0.0404(14) 0.0365(13) 0.0430(14) 0.0099(11) 0.0112(12) 0.0023(12)
C2A 0.0395(15) 0.0468(14) 0.0338(13) 0.0136(11) 0.0042(11) -0.0008(12)
C3A 0.0462(17) 0.0690(19) 0.0433(15) 0.0144(14) 0.0012(14) 0.0081(15)
C4A 0.0475(18) 0.092(2) 0.0522(19) 0.0176(18) -0.0045(15) -0.0007(18)
C5A 0.064(2) 0.075(2) 0.0405(16) 0.0029(15) -0.0097(15) -0.0142(18)
C6A 0.0585(19) 0.0531(16) 0.0421(15) 0.0014(13) 0.0027(15) -0.0031(15)
C7A 0.0426(15) 0.0424(14) 0.0293(12) 0.0075(11) 0.0018(11) -0.0035(12)
C8A 0.0395(15) 0.0352(13) 0.0343(13) 0.0052(10) 0.0046(11) 0.0016(11)
C9A 0.0545(18) 0.0492(16) 0.0456(16) -0.0050(13) 0.0031(14) 0.0070(14)
C10A 0.0544(19) 0.0546(18) 0.0636(19) -0.0047(15) 0.0050(17) 0.0178(15)
C11A 0.0418(16) 0.0584(18) 0.0611(19) 0.0079(15) -0.0088(14) 0.0070(14)
C12A 0.0439(16) 0.0501(16) 0.0434(15) -0.0004(12) -0.0054(13) -0.0003(13)
C13A 0.0357(14) 0.0358(13) 0.0369(13) 0.0060(10) 0.0041(11) -0.0029(11)
C14A 0.0372(14) 0.0385(13) 0.0415(14) -0.0013(11) 0.0085(12) -0.0025(11)
C15A 0.0520(17) 0.0391(15) 0.0524(16) -0.0053(12) 0.0082(14) 0.0036(13)
C16A 0.0460(16) 0.0361(13) 0.0407(14) -0.0045(11) 0.0093(12) 0.0075(12)
C17A 0.0440(16) 0.0391(14) 0.0631(18) -0.0032(13) 0.0100(14) 0.0120(13)
C18A 0.0401(15) 0.0421(14) 0.0454(14) -0.0042(12) 0.0079(12) 0.0077(12)
C19A 0.0462(17) 0.0521(16) 0.0472(15) 0.0037(14) 0.0053(13) 0.0035(14)
C20A 0.064(2) 0.0537(18) 0.0630(19) 0.0050(15) 0.0160(18) -0.0021(17)
C21A 0.0478(19) 0.070(2) 0.076(2) -0.0102(19) 0.0043(17) -0.0135(17)
C22A 0.0441(18) 0.086(2) 0.069(2) 0.0037(19) -0.0065(16) 0.0030(17)
C23A 0.0465(17) 0.067(2) 0.0529(17) 0.0066(15) 0.0025(14) 0.0096(15)
C24A 0.066(2) 0.0550(18) 0.0464(16) -0.0112(14) 0.0075(15) -0.0017(16)
C25A 0.082(3) 0.110(3) 0.081(3) -0.030(2) 0.005(2) -0.037(3)
O1B 0.0375(9) 0.0463(9) 0.0324(8) 0.0025(7) 0.0005(7) 0.0087(8)
O2B 0.0312(9) 0.0526(10) 0.0475(10) -0.0055(9) -0.0024(8) -0.0031(8)
N1B 0.0341(11) 0.0379(11) 0.0361(10) 0.0018(9) -0.0002(9) -0.0005(9)
O3B 0.0394(10) 0.0383(9) 0.0468(10) 0.0065(8) -0.0035(8) -0.0040(8)
C1B 0.0301(13) 0.0356(12) 0.0343(12) 0.0061(10) 0.0039(10) -0.0008(11)
C2B 0.0321(13) 0.0402(13) 0.0316(12) 0.0066(10) 0.0056(11) -0.0038(11)
C3B 0.0347(14) 0.0499(15) 0.0432(14) 0.0001(12) 0.0010(12) 0.0004(12)
C4B 0.0405(16) 0.0645(19) 0.0472(16) -0.0067(14) -0.0077(13) -0.0045(14)
C5B 0.0553(18) 0.0505(16) 0.0484(16) -0.0099(13) 0.0053(15) -0.0097(15)
C6B 0.0489(17) 0.0387(14) 0.0516(16) 0.0015(12) 0.0099(14) -0.0003(13)
C7B 0.0365(14) 0.0357(13) 0.0413(14) 0.0054(11) 0.0076(12) -0.0010(11)
C8B 0.0390(15) 0.0389(13) 0.0433(14) 0.0107(12) 0.0090(12) 0.0011(12)
C9B 0.0450(16) 0.0488(17) 0.0628(19) -0.0015(14) 0.0072(15) 0.0079(14)
C10B 0.0457(19) 0.0552(19) 0.090(2) 0.0041(18) 0.0013(18) 0.0146(15)
C11B 0.0380(16) 0.068(2) 0.072(2) 0.0161(17) -0.0103(16) 0.0079(15)
C12B 0.0335(15) 0.0558(16) 0.0493(16) 0.0082(13) -0.0028(12) -0.0017(13)
C13B 0.0277(13) 0.0422(14) 0.0413(13) 0.0110(11) 0.0055(11) -0.0032(11)
C14B 0.0333(13) 0.0401(14) 0.0348(13) 0.0024(11) 0.0018(11) -0.0045(11)
C15B 0.0366(14) 0.0369(13) 0.0424(13) 0.0013(11) 0.0009(11) -0.0036(11)
C16B 0.0321(13) 0.0327(12) 0.0307(12) -0.0028(10) 0.0028(10) 0.0035(10)
C17B 0.0312(13) 0.0364(13) 0.0364(13) 0.0027(10) 0.0008(11) 0.0029(11)
C18B 0.0311(12) 0.0341(12) 0.0323(12) -0.0017(10) 0.0030(10) 0.0027(11)
C19B 0.0383(15) 0.0508(16) 0.0439(14) 0.0080(12) -0.0043(12) -0.0014(13)
C20B 0.056(2) 0.0606(19) 0.0523(17) 0.0201(15) 0.0012(15) -0.0103(16)
C21B 0.0401(16) 0.0525(17) 0.0595(18) -0.0011(14) 0.0039(14) -0.0104(13)
C22B 0.0368(15) 0.0507(16) 0.0563(17) 0.0005(14) -0.0089(13) -0.0053(13)
C23B 0.0409(15) 0.0463(14) 0.0405(14) 0.0054(12) -0.0061(12) -0.0015(12)
C24B 0.0472(16) 0.0478(16) 0.0561(17) -0.0040(13) -0.0094(14) -0.0130(13)
C25B 0.077(2) 0.066(2) 0.0624(19) -0.0227(16) -0.0027(18) -0.0028(19)

loop_
_atom_type_symbol
_atom_type_description
_atom_type_scat_dispersion_real
_atom_type_scat_dispersion_imag
_atom_type_scat_source
C C 0.0033 0.0016 'International Tables Vol C Tables 4.2.6.8 and 6.1.1.4'
H H 0.0000 0.0000 'International Tables Vol C Tables 4.2.6.8 and 6.1.1.4'
N N 0.0061 0.0033 'International Tables Vol C Tables 4.2.6.8 and 6.1.1.4'
O O 0.0106 0.0060 'International Tables Vol C Tables 4.2.6.8 and 6.1.1.4'

loop_
_geom_angle_atom_site_label_1
_geom_angle_atom_site_label_2
_geom_angle_atom_site_label_3
_geom_angle
_geom_angle_site_symmetry_1
_geom_angle_site_symmetry_3
_geom_angle_publ_flag
C1A O1A C17A 119.3(2) . . ?
C14A O2A C15A 120.5(2) . . ?
C17A O3A C15A 105.6(2) . . ?
C16A N1A C15A 107.3(2) . . ?
C14A C1A O1A 126.3(2) . . ?
C14A C1A C2A 121.0(2) . . ?
O1A C1A C2A 112.7(2) . . ?
C7A C2A C3A 119.2(2) . . ?
C7A C2A C1A 120.1(2) . . ?
C3A C2A C1A 120.7(2) . . ?
C4A C3A C2A 121.0(3) . . ?
C4A C3A H3AA 119.5 . . ?
C2A C3A H3AA 119.5 . . ?
C3A C4A C5A 120.0(3) . . ?
C3A C4A H4AA 120.0 . . ?
C5A C4A H4AA 120.0 . . ?
C6A C5A C4A 120.9(3) . . ?
C6A C5A H5AA 119.6 . . ?
C4A C5A H5AA 119.6 . . ?
C5A C6A C7A 120.7(3) . . ?
C5A C6A H6AA 119.7 . . ?
C7A C6A H6AA 119.7 . . ?
C2A C7A C6A 118.2(2) . . ?
C2A C7A C8A 119.0(2) . . ?
C6A C7A C8A 122.8(2) . . ?
C9A C8A C13A 117.8(2) . . ?
C9A C8A C7A 122.9(2) . . ?
C13A C8A C7A 119.3(2) . . ?
C10A C9A C8A 122.0(3) . . ?
C10A C9A H9AA 119.0 . . ?
C8A C9A H9AA 119.0 . . ?
C9A C10A C11A 120.0(3) . . ?
C9A C10A H10A 120.0 . . ?
C11A C10A H10A 120.0 . . ?
C12A C11A C10A 120.4(3) . . ?
C12A C11A H11A 119.8 . . ?
C10A C11A H11A 119.8 . . ?
C11A C12A C13A 120.5(3) . . ?
C11A C12A H12A 119.8 . . ?
C13A C12A H12A 119.8 . . ?
C12A C13A C8A 119.3(2) . . ?
C12A C13A C14A 120.6(2) . . ?
C8A C13A C14A 120.0(2) . . ?
C1A C14A O2A 128.4(2) . . ?
C1A C14A C13A 120.0(2) . . ?
O2A C14A C13A 111.4(2) . . ?
O2A C15A O3A 107.8(2) . . ?
O2A C15A N1A 110.2(2) . . ?
O3A C15A N1A 106.2(2) . . ?
O2A C15A C24A 107.8(2) . . ?
O3A C15A C24A 112.4(2) . . ?
N1A C15A C24A 112.4(2) . . ?
N1A C16A C18A 125.1(2) . . ?
N1A C16A C17A 110.9(2) . . ?
C18A C16A C17A 124.0(2) . . ?
O3A C17A O1A 112.6(2) . . ?
O3A C17A C16A 101.6(2) . . ?
O1A C17A C16A 110.7(2) . . ?
O3A C17A H17A 110.5 . . ?
O1A C17A H17A 110.5 . . ?
C16A C17A H17A 110.5 . . ?
C23A C18A C19A 119.1(3) . . ?
C23A C18A C16A 121.8(2) . . ?
C19A C18A C16A 119.2(2) . . ?
C20A C19A C18A 120.3(3) . . ?
C20A C19A H19A 119.9 . . ?
C18A C19A H19A 119.9 . . ?
C21A C20A C19A 119.6(3) . . ?
C21A C20A H20A 120.2 . . ?
C19A C20A H20A 120.2 . . ?
C22A C21A C20A 120.9(3) . . ?
C22A C21A H21A 119.5 . . ?
C20A C21A H21A 119.5 . . ?
C21A C22A C23A 119.9(3) . . ?
C21A C22A H22A 120.1 . . ?
C23A C22A H22A 120.1 . . ?
C22A C23A C18A 120.2(3) . . ?
C22A C23A H23A 119.9 . . ?
C18A C23A H23A 119.9 . . ?
C25A C24A C15A 114.6(3) . . ?
C25A C24A H24A 108.6 . . ?
C15A C24A H24A 108.6 . . ?
C25A C24A H24B 108.6 . . ?
C15A C24A H24B 108.6 . . ?
H24A C24A H24B 107.6 . . ?
C24A C25A H25A 109.5 . . ?
C24A C25A H25B 109.5 . . ?
H25A C25A H25B 109.5 . . ?
C24A C25A H25C 109.5 . . ?
H25A C25A H25C 109.5 . . ?
H25B C25A H25C 109.5 . . ?
C1B O1B C17B 119.24(18) . . ?
C14B O2B C15B 120.65(18) . . ?
C16B N1B C15B 106.73(19) . . ?
C17B O3B C15B 105.57(17) . . ?
C14B C1B O1B 127.7(2) . . ?
C14B C1B C2B 120.2(2) . . ?
O1B C1B C2B 112.0(2) . . ?
C7B C2B C3B 119.1(2) . . ?
C7B C2B C1B 120.5(2) . . ?
C3B C2B C1B 120.4(2) . . ?
C4B C3B C2B 120.9(2) . . ?
C4B C3B H3BA 119.6 . . ?
C2B C3B H3BA 119.6 . . ?
C3B C4B C5B 120.2(3) . . ?
C3B C4B H4BA 119.9 . . ?
C5B C4B H4BA 119.9 . . ?
C6B C5B C4B 119.5(3) . . ?
C6B C5B H5BA 120.2 . . ?
C4B C5B H5BA 120.2 . . ?
C5B C6B C7B 122.2(3) . . ?
C5B C6B H6BA 118.9 . . ?
C7B C6B H6BA 118.9 . . ?
C2B C7B C6B 118.1(2) . . ?
C2B C7B C8B 119.6(2) . . ?
C6B C7B C8B 122.3(2) . . ?
C9B C8B C13B 118.2(3) . . ?
C9B C8B C7B 123.0(3) . . ?
C13B C8B C7B 118.7(2) . . ?
C10B C9B C8B 121.7(3) . . ?
C10B C9B H9BA 119.1 . . ?
C8B C9B H9BA 119.1 . . ?
C9B C10B C11B 120.1(3) . . ?
C9B C10B H10B 119.9 . . ?
C11B C10B H10B 119.9 . . ?
C12B C11B C10B 120.2(3) . . ?
C12B C11B H11B 119.9 . . ?
C10B C11B H11B 119.9 . . ?
C11B C12B C13B 120.6(3) . . ?
C11B C12B H12B 119.7 . . ?
C13B C12B H12B 119.7 . . ?
C8B C13B C12B 119.1(2) . . ?
C8B C13B C14B 120.6(2) . . ?
C12B C13B C14B 120.3(2) . . ?
C1B C14B O2B 127.8(2) . . ?
C1B C14B C13B 120.3(2) . . ?
O2B C14B C13B 111.8(2) . . ?
O2B C15B O3B 109.11(19) . . ?
O2B C15B N1B 108.88(19) . . ?
O3B C15B N1B 106.69(19) . . ?
O2B C15B C24B 107.5(2) . . ?
O3B C15B C24B 109.8(2) . . ?
N1B C15B C24B 114.7(2) . . ?
N1B C16B C18B 124.5(2) . . ?
N1B C16B C17B 111.3(2) . . ?
C18B C16B C17B 124.2(2) . . ?
O3B C17B O1B 111.44(19) . . ?
O3B C17B C16B 101.99(18) . . ?
O1B C17B C16B 110.58(18) . . ?
O3B C17B H17B 110.8 . . ?
O1B C17B H17B 110.8 . . ?
C16B C17B H17B 110.8 . . ?
C23B C18B C19B 118.3(2) . . ?
C23B C18B C16B 121.7(2) . . ?
C19B C18B C16B 119.9(2) . . ?
C20B C19B C18B 120.6(3) . . ?
C20B C19B H19B 119.7 . . ?
C18B C19B H19B 119.7 . . ?
C19B C20B C21B 120.5(3) . . ?
C19B C20B H20B 119.8 . . ?
C21B C20B H20B 119.8 . . ?
C22B C21B C20B 119.8(3) . . ?
C22B C21B H21B 120.1 . . ?
C20B C21B H21B 120.1 . . ?
C21B C22B C23B 119.8(3) . . ?
C21B C22B H22B 120.1 . . ?
C23B C22B H22B 120.1 . . ?
C22B C23B C18B 121.0(2) . . ?
C22B C23B H23B 119.5 . . ?
C18B C23B H23B 119.5 . . ?
C15B C24B C25B 112.9(2) . . ?
C15B C24B H24C 109.0 . . ?
C25B C24B H24C 109.0 . . ?
C15B C24B H24D 109.0 . . ?
C25B C24B H24D 109.0 . . ?
H24C C24B H24D 107.8 . . ?
C24B C25B H25D 109.5 . . ?
C24B C25B H25E 109.5 . . ?
H25D C25B H25E 109.5 . . ?
C24B C25B H25F 109.5 . . ?
H25D C25B H25F 109.5 . . ?
H25E C25B H25F 109.5 . . ?

loop_
_geom_bond_atom_site_label_1
_geom_bond_atom_site_label_2
_geom_bond_distance
_geom_bond_site_symmetry_2
_geom_bond_publ_flag
O1A C1A 1.402(3) . ?
O1A C17A 1.410(3) . ?
O2A C14A 1.384(3) . ?
O2A C15A 1.418(3) . ?
O3A C17A 1.404(3) . ?
O3A C15A 1.427(3) . ?
N1A C16A 1.277(3) . ?
N1A C15A 1.463(3) . ?
C1A C14A 1.357(4) . ?
C1A C2A 1.441(4) . ?
C2A C7A 1.410(4) . ?
C2A C3A 1.412(4) . ?
C3A C4A 1.360(4) . ?
C3A H3AA 0.9300 . ?
C4A C5A 1.381(5) . ?
C4A H4AA 0.9300 . ?
C5A C6A 1.372(4) . ?
C5A H5AA 0.9300 . ?
C6A C7A 1.412(4) . ?
C6A H6AA 0.9300 . ?
C7A C8A 1.449(3) . ?
C8A C9A 1.406(4) . ?
C8A C13A 1.412(3) . ?
C9A C10A 1.353(4) . ?
C9A H9AA 0.9300 . ?
C10A C11A 1.386(4) . ?
C10A H10A 0.9300 . ?
C11A C12A 1.368(4) . ?
C11A H11A 0.9300 . ?
C12A C13A 1.406(3) . ?
C12A H12A 0.9300 . ?
C13A C14A 1.449(3) . ?
C15A C24A 1.512(4) . ?
C16A C18A 1.464(4) . ?
C16A C17A 1.518(4) . ?
C17A H17A 0.9800 . ?
C18A C23A 1.388(4) . ?
C18A C19A 1.389(4) . ?
C19A C20A 1.383(4) . ?
C19A H19A 0.9300 . ?
C20A C21A 1.375(4) . ?
C20A H20A 0.9300 . ?
C21A C22A 1.363(5) . ?
C21A H21A 0.9300 . ?
C22A C23A 1.387(4) . ?
C22A H22A 0.9300 . ?
C23A H23A 0.9300 . ?
C24A C25A 1.497(4) . ?
C24A H24A 0.9700 . ?
C24A H24B 0.9700 . ?
C25A H25A 0.9600 . ?
C25A H25B 0.9600 . ?
C25A H25C 0.9600 . ?
O1B C1B 1.385(3) . ?
O1B C17B 1.421(3) . ?
O2B C14B 1.380(3) . ?
O2B C15B 1.416(3) . ?
N1B C16B 1.274(3) . ?
N1B C15B 1.461(3) . ?
O3B C17B 1.396(3) . ?
O3B C15B 1.428(3) . ?
C1B C14B 1.366(3) . ?
C1B C2B 1.450(3) . ?
C2B C7B 1.403(3) . ?
C2B C3B 1.409(3) . ?
C3B C4B 1.368(4) . ?
C3B H3BA 0.9300 . ?
C4B C5B 1.390(4) . ?
C4B H4BA 0.9300 . ?
C5B C6B 1.361(4) . ?
C5B H5BA 0.9300 . ?
C6B C7B 1.405(4) . ?
C6B H6BA 0.9300 . ?
C7B C8B 1.452(4) . ?
C8B C9B 1.408(4) . ?
C8B C13B 1.414(4) . ?
C9B C10B 1.366(4) . ?
C9B H9BA 0.9300 . ?
C10B C11B 1.390(4) . ?
C10B H10B 0.9300 . ?
C11B C12B 1.377(4) . ?
C11B H11B 0.9300 . ?
C12B C13B 1.416(3) . ?
C12B H12B 0.9300 . ?
C13B C14B 1.445(3) . ?
C15B C24B 1.505(3) . ?
C16B C18B 1.467(3) . ?
C16B C17B 1.524(3) . ?
C17B H17B 0.9800 . ?
C18B C23B 1.385(3) . ?
C18B C19B 1.397(3) . ?
C19B C20B 1.368(4) . ?
C19B H19B 0.9300 . ?
C20B C21B 1.386(4) . ?
C20B H20B 0.9300 . ?
C21B C22B 1.372(4) . ?
C21B H21B 0.9300 . ?
C22B C23B 1.384(4) . ?
C22B H22B 0.9300 . ?
C23B H23B 0.9300 . ?
C24B C25B 1.521(4) . ?
C24B H24C 0.9700 . ?
C24B H24D 0.9700 . ?
C25B H25D 0.9600 . ?
C25B H25E 0.9600 . ?
C25B H25F 0.9600 . ?

loop_
_geom_torsion_atom_site_label_1
_geom_torsion_atom_site_label_2
_geom_torsion_atom_site_label_3
_geom_torsion_atom_site_label_4
_geom_torsion
_geom_torsion_site_symmetry_1
_geom_torsion_site_symmetry_2
_geom_torsion_site_symmetry_3
_geom_torsion_site_symmetry_4
_geom_torsion_publ_flag
C17A O1A C1A C14A -33.3(4) . . . . ?
C17A O1A C1A C2A 148.9(2) . . . . ?
C14A C1A C2A C7A -5.3(3) . . . . ?
O1A C1A C2A C7A 172.6(2) . . . . ?
C14A C1A C2A C3A 173.0(2) . . . . ?
O1A C1A C2A C3A -9.1(3) . . . . ?
C7A C2A C3A C4A 0.1(4) . . . . ?
C1A C2A C3A C4A -178.2(3) . . . . ?
C2A C3A C4A C5A 0.4(4) . . . . ?
C3A C4A C5A C6A -0.6(5) . . . . ?
C4A C5A C6A C7A 0.4(4) . . . . ?
C3A C2A C7A C6A -0.3(3) . . . . ?
C1A C2A C7A C6A 178.0(2) . . . . ?
C3A C2A C7A C8A -179.7(2) . . . . ?
C1A C2A C7A C8A -1.4(3) . . . . ?
C5A C6A C7A C2A 0.1(4) . . . . ?
C5A C6A C7A C8A 179.5(3) . . . . ?
C2A C7A C8A C9A -175.7(2) . . . . ?
C6A C7A C8A C9A 4.9(4) . . . . ?
C2A C7A C8A C13A 6.7(3) . . . . ?
C6A C7A C8A C13A -172.7(2) . . . . ?
C13A C8A C9A C10A -0.3(4) . . . . ?
C7A C8A C9A C10A -178.0(3) . . . . ?
C8A C9A C10A C11A 1.6(5) . . . . ?
C9A C10A C11A C12A -1.8(4) . . . . ?
C10A C11A C12A C13A 0.6(4) . . . . ?
C11A C12A C13A C8A 0.7(4) . . . . ?
C11A C12A C13A C14A -176.9(2) . . . . ?
C9A C8A C13A C12A -0.9(3) . . . . ?
C7A C8A C13A C12A 176.9(2) . . . . ?
C9A C8A C13A C14A 176.7(2) . . . . ?
C7A C8A C13A C14A -5.5(3) . . . . ?
O1A C1A C14A O2A 5.2(4) . . . . ?
C2A C1A C14A O2A -177.3(2) . . . . ?
O1A C1A C14A C13A -171.1(2) . . . . ?
C2A C1A C14A C13A 6.5(3) . . . . ?
C15A O2A C14A C1A 30.1(4) . . . . ?
C15A O2A C14A C13A -153.4(2) . . . . ?
C12A C13A C14A C1A 176.5(2) . . . . ?
C8A C13A C14A C1A -1.1(3) . . . . ?
C12A C13A C14A O2A -0.4(3) . . . . ?
C8A C13A C14A O2A -177.9(2) . . . . ?
C14A O2A C15A O3A -66.4(3) . . . . ?
C14A O2A C15A N1A 49.1(3) . . . . ?
C14A O2A C15A C24A 172.1(2) . . . . ?
C17A O3A C15A O2A 91.0(2) . . . . ?
C17A O3A C15A N1A -27.1(3) . . . . ?
C17A O3A C15A C24A -150.4(2) . . . . ?
C16A N1A C15A O2A -103.0(2) . . . . ?
C16A N1A C15A O3A 13.5(3) . . . . ?
C16A N1A C15A C24A 136.8(2) . . . . ?
C15A N1A C16A C18A -177.0(2) . . . . ?
C15A N1A C16A C17A 4.8(3) . . . . ?
C15A O3A C17A O1A -90.2(2) . . . . ?
C15A O3A C17A C16A 28.2(2) . . . . ?
C1A O1A C17A O3A 63.5(3) . . . . ?
C1A O1A C17A C16A -49.5(3) . . . . ?
N1A C16A C17A O3A -21.2(3) . . . . ?
C18A C16A C17A O3A 160.5(2) . . . . ?
N1A C16A C17A O1A 98.6(3) . . . . ?
C18A C16A C17A O1A -79.7(3) . . . . ?
N1A C16A C18A C23A -172.3(3) . . . . ?
C17A C16A C18A C23A 5.7(4) . . . . ?
N1A C16A C18A C19A 9.1(4) . . . . ?
C17A C16A C18A C19A -172.9(2) . . . . ?
C23A C18A C19A C20A -1.3(4) . . . . ?
C16A C18A C19A C20A 177.3(3) . . . . ?
C18A C19A C20A C21A 0.5(5) . . . . ?
C19A C20A C21A C22A 0.3(5) . . . . ?
C20A C21A C22A C23A -0.3(5) . . . . ?
C21A C22A C23A C18A -0.5(5) . . . . ?
C19A C18A C23A C22A 1.3(4) . . . . ?
C16A C18A C23A C22A -177.2(3) . . . . ?
O2A C15A C24A C25A 60.4(3) . . . . ?
O3A C15A C24A C25A -58.3(4) . . . . ?
N1A C15A C24A C25A -178.0(3) . . . . ?
C17B O1B C1B C14B 28.4(3) . . . . ?
C17B O1B C1B C2B -156.11(19) . . . . ?
C14B C1B C2B C7B 0.3(3) . . . . ?
O1B C1B C2B C7B -175.5(2) . . . . ?
C14B C1B C2B C3B 179.9(2) . . . . ?
O1B C1B C2B C3B 4.0(3) . . . . ?
C7B C2B C3B C4B 0.1(4) . . . . ?
C1B C2B C3B C4B -179.4(2) . . . . ?
C2B C3B C4B C5B -1.5(4) . . . . ?
C3B C4B C5B C6B 1.5(4) . . . . ?
C4B C5B C6B C7B -0.2(4) . . . . ?
C3B C2B C7B C6B 1.1(3) . . . . ?
C1B C2B C7B C6B -179.3(2) . . . . ?
C3B C2B C7B C8B -180.0(2) . . . . ?
C1B C2B C7B C8B -0.4(3) . . . . ?
C5B C6B C7B C2B -1.1(4) . . . . ?
C5B C6B C7B C8B 180.0(2) . . . . ?
C2B C7B C8B C9B 179.5(2) . . . . ?
C6B C7B C8B C9B -1.7(4) . . . . ?
C2B C7B C8B C13B -1.6(3) . . . . ?
C6B C7B C8B C13B 177.3(2) . . . . ?
C13B C8B C9B C10B -1.8(4) . . . . ?
C7B C8B C9B C10B 177.1(3) . . . . ?
C8B C9B C10B C11B -0.2(5) . . . . ?
C9B C10B C11B C12B 1.9(5) . . . . ?
C10B C11B C12B C13B -1.5(4) . . . . ?
C9B C8B C13B C12B 2.2(3) . . . . ?
C7B C8B C13B C12B -176.8(2) . . . . ?
C9B C8B C13B C14B -177.3(2) . . . . ?
C7B C8B C13B C14B 3.6(3) . . . . ?
C11B C12B C13B C8B -0.6(4) . . . . ?
C11B C12B C13B C14B 178.9(3) . . . . ?
O1B C1B C14B O2B 1.8(4) . . . . ?
C2B C1B C14B O2B -173.4(2) . . . . ?
O1B C1B C14B C13B 176.9(2) . . . . ?
C2B C1B C14B C13B 1.8(3) . . . . ?
C15B O2B C14B C1B -32.3(3) . . . . ?
C15B O2B C14B C13B 152.2(2) . . . . ?
C8B C13B C14B C1B -3.8(3) . . . . ?
C12B C13B C14B C1B 176.7(2) . . . . ?
C8B C13B C14B O2B 172.0(2) . . . . ?
C12B C13B C14B O2B -7.5(3) . . . . ?
C14B O2B C15B O3B 64.0(3) . . . . ?
C14B O2B C15B N1B -52.1(3) . . . . ?
C14B O2B C15B C24B -176.9(2) . . . . ?
C17B O3B C15B O2B -90.2(2) . . . . ?
C17B O3B C15B N1B 27.3(2) . . . . ?
C17B O3B C15B C24B 152.2(2) . . . . ?
C16B N1B C15B O2B 101.7(2) . . . . ?
C16B N1B C15B O3B -15.9(3) . . . . ?
C16B N1B C15B C24B -137.8(2) . . . . ?
C15B N1B C16B C18B 179.7(2) . . . . ?
C15B N1B C16B C17B -1.0(3) . . . . ?
C15B O3B C17B O1B 91.8(2) . . . . ?
C15B O3B C17B C16B -26.2(2) . . . . ?
C1B O1B C17B O3B -63.5(3) . . . . ?
C1B O1B C17B C16B 49.2(3) . . . . ?
N1B C16B C17B O3B 17.6(2) . . . . ?
C18B C16B C17B O3B -163.1(2) . . . . ?
N1B C16B C17B O1B -101.0(2) . . . . ?
C18B C16B C17B O1B 78.3(3) . . . . ?
N1B C16B C18B C23B -177.1(2) . . . . ?
C17B C16B C18B C23B 3.7(3) . . . . ?
N1B C16B C18B C19B -0.9(4) . . . . ?
C17B C16B C18B C19B 179.9(2) . . . . ?
C23B C18B C19B C20B 0.9(4) . . . . ?
C16B C18B C19B C20B -175.5(3) . . . . ?
C18B C19B C20B C21B 0.5(4) . . . . ?
C19B C20B C21B C22B -1.4(5) . . . . ?
C20B C21B C22B C23B 0.9(4) . . . . ?
C21B C22B C23B C18B 0.5(4) . . . . ?
C19B C18B C23B C22B -1.4(4) . . . . ?
C16B C18B C23B C22B 174.9(2) . . . . ?
O2B C15B C24B C25B 175.9(2) . . . . ?
O3B C15B C24B C25B -65.5(3) . . . . ?
N1B C15B C24B C25B 54.6(3) . . . . ?
